data_7153191
loop_
_publ_author_name
'Zhang, Lei'
'Yu, Hao'
'Yang, Zhilin'
'Liu, Honglei'
'Li, Zhen'
'Guo, Junhong'
'Xiao, Yumei'
'Guo, Hongchao'

_publ_section_title
;
 Phosphine-catalyzed [3 + 2] cycloaddition of Morita-Baylis-Hillman
 carbonates with sulfamate-derived cyclic imines.
;
_journal_issue 47
_journal_name_full 'Organic &amp; biomolecular chemistry'
_journal_page_first 8235
_journal_page_last 8240
_journal_paper_doi 10.1039/c3ob41651h
_journal_volume 11
_journal_year 2013
_chemical_formula_moiety 'C19 H17 N O5 S'
_chemical_formula_sum 'C19 H17 N O5 S'
_chemical_formula_weight 371.40
_chemical_name_systematic
; 
 ? 
;
_space_group_IT_number 14
_symmetry_cell_setting monoclinic
_symmetry_space_group_name_Hall '-P 2ybc'
_symmetry_space_group_name_H-M 'P 1 21/c 1'
_atom_sites_solution_hydrogens geom
_atom_sites_solution_primary direct
_atom_sites_solution_secondary difmap
_audit_creation_method SHELXL-97
_cell_angle_alpha 90.00
_cell_angle_beta 100.20(3)
_cell_angle_gamma 90.00
_cell_formula_units_Z 4
_cell_length_a 10.341(2)
_cell_length_b 10.832(2)
_cell_length_c 15.797(3)
_cell_measurement_reflns_used 5945
_cell_measurement_temperature 173(2)
_cell_measurement_theta_max 27.4701
_cell_measurement_theta_min 1.3097
_cell_volume 1741.5(6)
_computing_cell_refinement 'CrystalClear (Rigaku Inc., 2008)'
_computing_data_collection 'CrystalClear (Rigaku Inc., 2008)'
_computing_data_reduction 'CrystalClear (Rigaku Inc., 2008)'
_computing_molecular_graphics
;
 Mercury: visualization and analysis of crystal structures, C. F. Macrae,
 P. R. Edgington, P. McCabe, E. Pidcock, G. P. Shields, R. Taylor,
 M. Towler and J. van de Streek, J. Appl. Cryst., 39, 453-457, 2006.
;
_computing_publication_material 'SHELX-97 (Sheldrick, 2008)'
_computing_structure_refinement 'SHELX-97 (Sheldrick, 2008)'
_computing_structure_solution 'SHELX-97 (Sheldrick, 2008)'
_diffrn_ambient_temperature 173(2)
_diffrn_detector_area_resol_mean 28.5714
_diffrn_measured_fraction_theta_full 0.993
_diffrn_measured_fraction_theta_max 0.993
_diffrn_measurement_device_type 'Saturn724+ CCD'
_diffrn_measurement_method '\w scans at fixed \c = 45\%'
_diffrn_radiation_monochromator graphite
_diffrn_radiation_source 'fine-focus sealed tube'
_diffrn_radiation_type MoK\a
_diffrn_radiation_wavelength 0.71073
_diffrn_reflns_av_R_equivalents 0.0396
_diffrn_reflns_av_sigmaI/netI 0.0297
_diffrn_reflns_limit_h_max 13
_diffrn_reflns_limit_h_min -13
_diffrn_reflns_limit_k_max 13
_diffrn_reflns_limit_k_min -13
_diffrn_reflns_limit_l_max 20
_diffrn_reflns_limit_l_min -20
_diffrn_reflns_number 14885
_diffrn_reflns_theta_full 27.50
_diffrn_reflns_theta_max 27.50
_diffrn_reflns_theta_min 2.00
_exptl_absorpt_coefficient_mu 0.217
_exptl_absorpt_correction_T_max 1.0000
_exptl_absorpt_correction_T_min 0.6676
_exptl_absorpt_correction_type multi-scan
_exptl_absorpt_process_details 'CrystalClear (Rigaku Inc., 2008)'
_exptl_crystal_colour Colorless
_exptl_crystal_density_diffrn 1.417
_exptl_crystal_density_method 'not measured'
_exptl_crystal_description block
_exptl_crystal_F_000 776
_exptl_crystal_size_max 0.31
_exptl_crystal_size_mid 0.29
_exptl_crystal_size_min 0.27
_refine_diff_density_max 0.323
_refine_diff_density_min -0.335
_refine_diff_density_rms 0.084
_refine_ls_extinction_method none
_refine_ls_goodness_of_fit_ref 1.226
_refine_ls_hydrogen_treatment constr
_refine_ls_matrix_type full
_refine_ls_number_parameters 236
_refine_ls_number_reflns 3977
_refine_ls_number_restraints 0
_refine_ls_restrained_S_all 1.226
_refine_ls_R_factor_all 0.0568
_refine_ls_R_factor_gt 0.0531
_refine_ls_shift/su_max 0.001
_refine_ls_shift/su_mean 0.000
_refine_ls_structure_factor_coef Fsqd
_refine_ls_weighting_details 'calc w=1/[\s^2^(Fo^2^)+(0.0737P)^2^+0.7981P] where P=(Fo^2^+2Fc^2^)/3'
_refine_ls_weighting_scheme calc
_refine_ls_wR_factor_gt 0.1510
_refine_ls_wR_factor_ref 0.1585
_reflns_number_gt 3815
_reflns_number_total 3977
_reflns_threshold_expression >2sigma(I)
_cod_data_source_file c3ob41651h.txt
_cod_data_source_block a
_cod_original_cell_volume 1741.4(6)
_cod_original_sg_symbol_H-M P2(1)/c
_cod_database_code 7153191

loop_
_symmetry_equiv_pos_as_xyz
'x, y, z'
'-x, y+1/2, -z+1/2'
'-x, -y, -z'
'x, -y-1/2, z-1/2'

loop_
_atom_site_label
_atom_site_type_symbol
_atom_site_fract_x
_atom_site_fract_y
_atom_site_fract_z
_atom_site_U_iso_or_equiv
_atom_site_adp_type
_atom_site_occupancy
_atom_site_symmetry_multiplicity
_atom_site_calc_flag
_atom_site_refinement_flags
S1 S 0.66266(5) 0.20851(5) 0.04546(3) 0.02862(17) Uani 1 1 d .
O1 O 0.64917(14) 0.06521(14) 0.06163(10) 0.0338(4) Uani 1 1 d .
O2 O 0.70541(15) 0.22649(15) -0.03429(9) 0.0345(4) Uani 1 1 d .
O3 O 0.54290(14) 0.26243(16) 0.05872(11) 0.0393(4) Uani 1 1 d .
O4 O 1.01364(18) 0.53980(18) 0.10047(14) 0.0548(5) Uani 1 1 d .
O5 O 1.17034(15) 0.45410(17) 0.19996(11) 0.0432(4) Uani 1 1 d .
N1 N 0.77869(16) 0.24070(16) 0.12820(11) 0.0266(4) Uani 1 1 d .
C1 C 0.7647(2) -0.0071(2) 0.06382(13) 0.0299(4) Uani 1 1 d .
C2 C 0.7488(2) -0.1249(2) 0.03070(14) 0.0361(5) Uani 1 1 d .
H2 H 0.6643 -0.1551 0.0059 0.043 Uiso 1 1 calc R
C3 C 0.8595(2) -0.1981(2) 0.03462(15) 0.0367(5) Uani 1 1 d .
H3 H 0.8510 -0.2802 0.0132 0.044 Uiso 1 1 calc R
C4 C 0.9832(2) -0.1523(2) 0.06966(14) 0.0345(5) Uani 1 1 d .
H4 H 1.0586 -0.2031 0.0720 0.041 Uiso 1 1 calc R
C5 C 0.9964(2) -0.0329(2) 0.10115(13) 0.0295(4) Uani 1 1 d .
H5 H 1.0813 -0.0018 0.1240 0.035 Uiso 1 1 calc R
C6 C 0.8858(2) 0.04270(19) 0.09975(12) 0.0270(4) Uani 1 1 d .
C7 C 0.89785(19) 0.16960(19) 0.13046(12) 0.0256(4) Uani 1 1 d .
C8 C 1.0030(2) 0.2366(2) 0.16304(13) 0.0293(4) Uani 1 1 d .
H8 H 1.0910 0.2073 0.1720 0.035 Uiso 1 1 calc R
C9 C 0.96286(19) 0.36466(19) 0.18361(13) 0.0285(4) Uani 1 1 d .
H9 H 0.9665 0.3716 0.2471 0.034 Uiso 1 1 calc R
C10 C 0.81827(19) 0.37421(19) 0.13802(12) 0.0268(4) Uani 1 1 d .
H10 H 0.8154 0.4110 0.0797 0.032 Uiso 1 1 calc R
C11 C 0.73421(19) 0.45143(19) 0.18700(12) 0.0274(4) Uani 1 1 d .
C12 C 0.6837(2) 0.4046(2) 0.25630(14) 0.0345(5) Uani 1 1 d .
H12 H 0.6939 0.3195 0.2707 0.041 Uiso 1 1 calc R
C13 C 0.6183(2) 0.4826(2) 0.30452(15) 0.0401(5) Uani 1 1 d .
H13 H 0.5840 0.4504 0.3520 0.048 Uiso 1 1 calc R
C14 C 0.6026(2) 0.6055(2) 0.28424(16) 0.0425(6) Uani 1 1 d .
H14 H 0.5580 0.6581 0.3177 0.051 Uiso 1 1 calc R
C15 C 0.6516(3) 0.6524(2) 0.21529(18) 0.0459(6) Uani 1 1 d .
H15 H 0.6410 0.7375 0.2010 0.055 Uiso 1 1 calc R
C16 C 0.7169(2) 0.5746(2) 0.16664(16) 0.0398(5) Uani 1 1 d .
H16 H 0.7499 0.6069 0.1188 0.048 Uiso 1 1 calc R
C17 C 1.0488(2) 0.4646(2) 0.15503(14) 0.0317(5) Uani 1 1 d .
C18 C 1.2693(2) 0.5380(2) 0.17684(19) 0.0460(6) Uani 1 1 d .
H18B H 1.3345 0.5584 0.2288 0.055 Uiso 1 1 calc R
H18A H 1.2267 0.6157 0.1536 0.055 Uiso 1 1 calc R
C19 C 1.3370(3) 0.4798(3) 0.11133(19) 0.0498(6) Uani 1 1 d .
H19A H 1.2731 0.4636 0.0589 0.075 Uiso 1 1 calc R
H19B H 1.3773 0.4019 0.1340 0.075 Uiso 1 1 calc R
H19C H 1.4053 0.5356 0.0980 0.075 Uiso 1 1 calc R

loop_
_atom_site_aniso_label
_atom_site_aniso_U_11
_atom_site_aniso_U_22
_atom_site_aniso_U_33
_atom_site_aniso_U_23
_atom_site_aniso_U_13
_atom_site_aniso_U_12
S1 0.0212(3) 0.0331(3) 0.0313(3) -0.00409(19) 0.00383(19) -0.00121(18)
O1 0.0239(7) 0.0328(8) 0.0454(9) -0.0033(7) 0.0082(6) -0.0057(6)
O2 0.0332(8) 0.0417(9) 0.0276(7) -0.0018(6) 0.0027(6) -0.0011(6)
O3 0.0228(7) 0.0430(9) 0.0516(10) -0.0082(7) 0.0053(7) 0.0020(6)
O4 0.0357(9) 0.0480(11) 0.0785(14) 0.0195(10) 0.0039(9) -0.0067(8)
O5 0.0272(8) 0.0507(10) 0.0503(10) -0.0019(8) 0.0035(7) -0.0084(7)
N1 0.0226(8) 0.0303(9) 0.0273(8) -0.0036(7) 0.0054(6) 0.0002(6)
C1 0.0282(10) 0.0336(11) 0.0293(10) 0.0014(8) 0.0090(8) -0.0003(8)
C2 0.0378(12) 0.0351(11) 0.0363(11) -0.0011(9) 0.0093(9) -0.0057(9)
C3 0.0505(13) 0.0285(11) 0.0342(11) 0.0016(8) 0.0159(10) -0.0009(9)
C4 0.0416(12) 0.0342(11) 0.0302(10) 0.0088(9) 0.0135(9) 0.0075(9)
C5 0.0316(10) 0.0337(11) 0.0242(9) 0.0064(8) 0.0075(8) 0.0028(8)
C6 0.0294(10) 0.0300(10) 0.0222(9) 0.0026(7) 0.0067(7) -0.0001(8)
C7 0.0263(9) 0.0309(10) 0.0205(8) 0.0028(7) 0.0066(7) 0.0012(8)
C8 0.0255(10) 0.0354(11) 0.0264(9) 0.0008(8) 0.0030(7) 0.0020(8)
C9 0.0248(9) 0.0358(11) 0.0250(9) -0.0046(8) 0.0046(7) -0.0017(8)
C10 0.0252(9) 0.0306(10) 0.0252(9) -0.0016(8) 0.0059(7) -0.0024(8)
C11 0.0231(9) 0.0332(11) 0.0258(9) -0.0043(8) 0.0037(7) -0.0004(7)
C12 0.0334(11) 0.0416(12) 0.0302(10) 0.0035(9) 0.0100(8) 0.0048(9)
C13 0.0339(11) 0.0564(15) 0.0316(11) -0.0016(10) 0.0102(9) 0.0080(10)
C14 0.0321(11) 0.0531(15) 0.0426(13) -0.0177(11) 0.0074(9) 0.0056(10)
C15 0.0449(14) 0.0330(12) 0.0621(16) -0.0060(11) 0.0160(12) 0.0009(10)
C16 0.0437(13) 0.0340(12) 0.0461(13) -0.0012(10) 0.0197(10) -0.0028(10)
C17 0.0248(10) 0.0321(11) 0.0385(11) -0.0088(9) 0.0065(8) -0.0020(8)
C18 0.0289(11) 0.0434(14) 0.0659(17) -0.0126(12) 0.0091(11) -0.0100(10)
C19 0.0446(14) 0.0461(15) 0.0614(17) -0.0031(12) 0.0165(12) -0.0020(11)

loop_
_atom_type_symbol
_atom_type_description
_atom_type_scat_dispersion_real
_atom_type_scat_dispersion_imag
_atom_type_scat_source
C C 0.0033 0.0016 'International Tables Vol C Tables 4.2.6.8 and 6.1.1.4'
H H 0.0000 0.0000 'International Tables Vol C Tables 4.2.6.8 and 6.1.1.4'
N N 0.0061 0.0033 'International Tables Vol C Tables 4.2.6.8 and 6.1.1.4'
O O 0.0106 0.0060 'International Tables Vol C Tables 4.2.6.8 and 6.1.1.4'
S S 0.1246 0.1234 'International Tables Vol C Tables 4.2.6.8 and 6.1.1.4'

loop_
_geom_angle_atom_site_label_1
_geom_angle_atom_site_label_2
_geom_angle_atom_site_label_3
_geom_angle
O3 S1 O2 119.45(10)
O3 S1 O1 106.01(9)
O2 S1 O1 109.13(9)
O3 S1 N1 109.15(9)
O2 S1 N1 112.17(9)
O1 S1 N1 98.75(9)
C1 O1 S1 116.48(13)
C17 O5 C18 116.7(2)
C7 N1 C10 107.10(15)
C7 N1 S1 113.82(13)
C10 N1 S1 115.60(13)
C2 C1 C6 123.5(2)
C2 C1 O1 117.24(19)
C6 C1 O1 119.21(18)
C1 C2 C3 118.1(2)
C1 C2 H2 120.9
C3 C2 H2 120.9
C2 C3 C4 120.5(2)
C2 C3 H3 119.7
C4 C3 H3 119.7
C5 C4 C3 120.1(2)
C5 C4 H4 119.9
C3 C4 H4 119.9
C4 C5 C6 120.8(2)
C4 C5 H5 119.6
C6 C5 H5 119.6
C1 C6 C5 116.92(19)
C1 C6 C7 121.35(18)
C5 C6 C7 121.66(19)
C8 C7 N1 110.65(18)
C8 C7 C6 131.18(19)
N1 C7 C6 118.16(17)
C7 C8 C9 110.44(18)
C7 C8 H8 124.8
C9 C8 H8 124.8
C8 C9 C17 113.33(17)
C8 C9 C10 104.06(16)
C17 C9 C10 112.50(17)
C8 C9 H9 108.9
C17 C9 H9 108.9
C10 C9 H9 108.9
N1 C10 C11 114.43(16)
N1 C10 C9 101.95(15)
C11 C10 C9 113.26(16)
N1 C10 H10 109.0
C11 C10 H10 109.0
C9 C10 H10 109.0
C16 C11 C12 119.12(19)
C16 C11 C10 118.59(19)
C12 C11 C10 122.05(19)
C11 C12 C13 119.8(2)
C11 C12 H12 120.1
C13 C12 H12 120.1
C14 C13 C12 120.7(2)
C14 C13 H13 119.7
C12 C13 H13 119.7
C13 C14 C15 119.9(2)
C13 C14 H14 120.1
C15 C14 H14 120.1
C14 C15 C16 119.7(2)
C14 C15 H15 120.2
C16 C15 H15 120.2
C11 C16 C15 120.9(2)
C11 C16 H16 119.6
C15 C16 H16 119.6
O4 C17 O5 125.4(2)
O4 C17 C9 125.5(2)
O5 C17 C9 109.07(19)
O5 C18 C19 110.3(2)
O5 C18 H18B 109.6
C19 C18 H18B 109.6
O5 C18 H18A 109.6
C19 C18 H18A 109.6
H18B C18 H18A 108.1
C18 C19 H19A 109.5
C18 C19 H19B 109.5
H19A C19 H19B 109.5
C18 C19 H19C 109.5
H19A C19 H19C 109.5
H19B C19 H19C 109.5

loop_
_geom_bond_atom_site_label_1
_geom_bond_atom_site_label_2
_geom_bond_distance
S1 O3 1.4179(15)
S1 O2 1.4205(16)
S1 O1 1.5832(16)
S1 N1 1.6475(18)
O1 C1 1.424(3)
O4 C17 1.195(3)
O5 C17 1.335(3)
O5 C18 1.463(3)
N1 C7 1.448(2)
N1 C10 1.503(3)
C1 C2 1.378(3)
C1 C6 1.390(3)
C2 C3 1.385(3)
C2 H2 0.9500
C3 C4 1.391(3)
C3 H3 0.9500
C4 C5 1.384(3)
C4 H4 0.9500
C5 C6 1.404(3)
C5 H5 0.9500
C6 C7 1.456(3)
C7 C8 1.332(3)
C8 C9 1.500(3)
C8 H8 0.9500
C9 C17 1.519(3)
C9 C10 1.544(3)
C9 H9 1.0000
C10 C11 1.514(3)
C10 H10 1.0000
C11 C16 1.376(3)
C11 C12 1.390(3)
C12 C13 1.391(3)
C12 H12 0.9500
C13 C14 1.372(4)
C13 H13 0.9500
C14 C15 1.377(4)
C14 H14 0.9500
C15 C16 1.393(3)
C15 H15 0.9500
C16 H16 0.9500
C18 C19 1.488(4)
C18 H18B 0.9900
C18 H18A 0.9900
C19 H19A 0.9800
C19 H19B 0.9800
C19 H19C 0.9800

loop_
_geom_torsion_atom_site_label_1
_geom_torsion_atom_site_label_2
_geom_torsion_atom_site_label_3
_geom_torsion_atom_site_label_4
_geom_torsion
O3 S1 O1 C1 -171.55(14)
O2 S1 O1 C1 58.59(16)
N1 S1 O1 C1 -58.64(15)
O3 S1 N1 C7 167.76(14)
O2 S1 N1 C7 -57.54(16)
O1 S1 N1 C7 57.35(15)
O3 S1 N1 C10 -67.63(16)
O2 S1 N1 C10 67.07(15)
O1 S1 N1 C10 -178.04(13)
S1 O1 C1 C2 -144.83(17)
S1 O1 C1 C6 36.1(2)
C6 C1 C2 C3 1.0(3)
O1 C1 C2 C3 -178.06(18)
C1 C2 C3 C4 -1.2(3)
C2 C3 C4 C5 0.1(3)
C3 C4 C5 C6 1.2(3)
C2 C1 C6 C5 0.3(3)
O1 C1 C6 C5 179.32(17)
C2 C1 C6 C7 177.29(19)
O1 C1 C6 C7 -3.7(3)
C4 C5 C6 C1 -1.4(3)
C4 C5 C6 C7 -178.35(18)
C10 N1 C7 C8 16.9(2)
S1 N1 C7 C8 145.94(15)
C10 N1 C7 C6 -163.88(16)
S1 N1 C7 C6 -34.8(2)
C1 C6 C7 C8 -176.7(2)
C5 C6 C7 C8 0.1(3)
C1 C6 C7 N1 4.3(3)
C5 C6 C7 N1 -178.92(17)
N1 C7 C8 C9 -2.0(2)
C6 C7 C8 C9 178.93(19)
C7 C8 C9 C17 -135.64(19)
C7 C8 C9 C10 -13.1(2)
C7 N1 C10 C11 -146.14(16)
S1 N1 C10 C11 85.84(18)
C7 N1 C10 C9 -23.50(18)
S1 N1 C10 C9 -151.52(13)
C8 C9 C10 N1 21.72(18)
C17 C9 C10 N1 144.79(16)
C8 C9 C10 C11 145.17(17)
C17 C9 C10 C11 -91.8(2)
N1 C10 C11 C16 -149.4(2)
C9 C10 C11 C16 94.3(2)
N1 C10 C11 C12 36.2(3)
C9 C10 C11 C12 -80.1(2)
C16 C11 C12 C13 -0.8(3)
C10 C11 C12 C13 173.6(2)
C11 C12 C13 C14 0.2(4)
C12 C13 C14 C15 0.2(4)
C13 C14 C15 C16 0.0(4)
C12 C11 C16 C15 1.0(4)
C10 C11 C16 C15 -173.5(2)
C14 C15 C16 C11 -0.6(4)
C18 O5 C17 O4 -3.3(3)
C18 O5 C17 C9 175.98(18)
C8 C9 C17 O4 114.0(3)
C10 C9 C17 O4 -3.7(3)
C8 C9 C17 O5 -65.2(2)
C10 C9 C17 O5 177.05(17)
C17 O5 C18 C19 -91.8(3)
